data_7218818
loop_
_publ_author_name
'Yue, Cheng-Yang'
'Lei, Xiao-Wu'
'Yin, Ling'
'Zhai, Xiu-Rong'
'Ba, Zhong-Ren'
'Niu, Yan-Qiang'
'Li, Yue-Peng'

_publ_section_title
;
 [Mn(dien)2]MnSnS4, [Mn(1,2-dap)]2Sn2S6and [Mn(en)2]MnGeS4: from 1D
 anionic and neutral chains to 3D neutral frameworks
;
_journal_issue 4
_journal_name_full CrystEngComm
_journal_page_first 814
_journal_paper_doi 10.1039/C4CE02063D
_journal_volume 17
_journal_year 2015
_chemical_formula_sum 'C8 H26 Mn2 N6 S4 Sn'
_chemical_formula_weight 563.16
_chemical_name_systematic
; 
 ? 
;
_space_group_IT_number 9
_symmetry_cell_setting monoclinic
_symmetry_space_group_name_Hall 'C -2yc'
_symmetry_space_group_name_H-M 'C 1 c 1'
_atom_sites_solution_hydrogens geom
_atom_sites_solution_primary direct
_atom_sites_solution_secondary difmap
_audit_creation_method SHELXL-97
_cell_angle_alpha 90.00
_cell_angle_beta 102.1200(10)
_cell_angle_gamma 90.00
_cell_formula_units_Z 4
_cell_length_a 9.3435(11)
_cell_length_b 17.014(2)
_cell_length_c 12.8984(15)
_cell_measurement_temperature 296(2)
_cell_volume 2004.8(4)
_computing_cell_refinement 'APEX2 Software Suite (Bruker,2005)'
_computing_data_collection 'APEX2 Software Suite (Bruker,2005)'
_computing_data_reduction 'APEX2 Software Suite (Bruker,2005)'
_computing_structure_refinement 'SHELXL-97 (Sheldrick, 2008)'
_computing_structure_solution 'SHELXS-97 (Sheldrick, 2008)'
_diffrn_ambient_temperature 296(2)
_diffrn_measured_fraction_theta_full 0.988
_diffrn_measured_fraction_theta_max 0.988
_diffrn_measurement_device_type 'Bruker SMART CCD area detector'
_diffrn_measurement_method omega-scan
_diffrn_radiation_monochromator graphite
_diffrn_radiation_source 'fine-focus sealed tube'
_diffrn_radiation_type MoK\a
_diffrn_radiation_wavelength 0.71073
_diffrn_reflns_av_R_equivalents 0.0180
_diffrn_reflns_av_sigmaI/netI 0.0249
_diffrn_reflns_limit_h_max 12
_diffrn_reflns_limit_h_min -12
_diffrn_reflns_limit_k_max 22
_diffrn_reflns_limit_k_min -22
_diffrn_reflns_limit_l_max 16
_diffrn_reflns_limit_l_min -16
_diffrn_reflns_number 11496
_diffrn_reflns_theta_full 27.62
_diffrn_reflns_theta_max 27.62
_diffrn_reflns_theta_min 3.23
_exptl_absorpt_coefficient_mu 2.894
_exptl_absorpt_correction_T_max 0.8455
_exptl_absorpt_correction_T_min 0.8015
_exptl_crystal_colour yellow
_exptl_crystal_density_diffrn 1.866
_exptl_crystal_density_method 'not measured'
_exptl_crystal_description block
_exptl_crystal_F_000 1120
_exptl_crystal_size_max 0.08
_exptl_crystal_size_mid 0.06
_exptl_crystal_size_min 0.06
_refine_diff_density_max 2.071
_refine_diff_density_min -0.495
_refine_diff_density_rms 0.130
_refine_ls_abs_structure_details 'Flack H D (1983), Acta Cryst. A39, 876-881'
_refine_ls_abs_structure_Flack 0.03(3)
_refine_ls_extinction_method SHELXL
_refine_ls_goodness_of_fit_ref 1.024
_refine_ls_hydrogen_treatment constr
_refine_ls_matrix_type full
_refine_ls_number_parameters 190
_refine_ls_number_reflns 4527
_refine_ls_number_restraints 2
_refine_ls_restrained_S_all 1.024
_refine_ls_R_factor_all 0.0398
_refine_ls_R_factor_gt 0.0367
_refine_ls_shift/su_max 0.001
_refine_ls_shift/su_mean 0.000
_refine_ls_structure_factor_coef Fsqd
_refine_ls_weighting_details 'calc w=1/[\s^2^(Fo^2^)+(0.0702P)^2^+1.6977P] where P=(Fo^2^+2Fc^2^)/3'
_refine_ls_weighting_scheme calc
_refine_ls_wR_factor_gt 0.0989
_refine_ls_wR_factor_ref 0.1017
_reflns_number_gt 4238
_reflns_number_total 4527
_reflns_threshold_expression >2sigma(I)
_cod_data_source_file c4ce02063d2.cif
_cod_data_source_block C8H26Mn2N6S4Sn
_cod_depositor_comments 'Adding full bibliography for 7218816--7218818.cif.'
_cod_original_sg_symbol_H-M Cc
_cod_database_code 7218818

loop_
_symmetry_equiv_pos_as_xyz
'x, y, z'
'x, -y, z+1/2'
'x+1/2, y+1/2, z'
'x+1/2, -y+1/2, z+1/2'

loop_
_atom_site_label
_atom_site_type_symbol
_atom_site_fract_x
_atom_site_fract_y
_atom_site_fract_z
_atom_site_U_iso_or_equiv
_atom_site_adp_type
_atom_site_occupancy
_atom_site_symmetry_multiplicity
_atom_site_calc_flag
_atom_site_refinement_flags
Mn1 Mn 0.55940(17) 0.99314(5) 0.05605(12) 0.02406(17) Uani 1 1 d .
Sn1 Sn 0.55388(2) 1.006993(18) 0.30346(2) 0.02895(10) Uani 1 1 d .
S4 S 0.35831(18) 0.98735(9) -0.10247(14) 0.0364(3) Uani 1 1 d .
Mn2 Mn 0.05823(15) 0.81426(5) 0.43544(11) 0.03926(19) Uani 1 1 d .
S3 S 0.54101(19) 1.10783(8) 0.17269(13) 0.0358(3) Uani 1 1 d .
S2 S 0.56610(18) 0.89292(8) 0.19660(12) 0.0387(4) Uani 1 1 d .
S1 S 0.7542(2) 0.98065(9) -0.04637(15) 0.0377(3) Uani 1 1 d .
N2 N -0.1069(8) 0.8317(5) 0.5351(5) 0.0680(19) Uani 1 1 d .
H2C H -0.1634 0.8725 0.5048 0.082 Uiso 1 1 calc R
N6 N 0.2359(7) 0.7227(4) 0.5035(6) 0.0596(16) Uani 1 1 d .
H6C H 0.2614 0.7274 0.5744 0.071 Uiso 1 1 calc R
H6D H 0.2011 0.6738 0.4880 0.071 Uiso 1 1 calc R
N5 N 0.2187(7) 0.8273(4) 0.3284(5) 0.0489(13) Uani 1 1 d .
H5C H 0.2746 0.8702 0.3514 0.059 Uiso 1 1 calc R
N4 N -0.0533(7) 0.8981(4) 0.3035(5) 0.0606(16) Uani 1 1 d .
H4C H -0.1424 0.8792 0.2737 0.073 Uiso 1 1 calc R
H4D H -0.0655 0.9453 0.3318 0.073 Uiso 1 1 calc R
N1 N 0.1600(8) 0.9001(4) 0.5657(5) 0.0632(16) Uani 1 1 d .
H1C H 0.2572 0.8923 0.5846 0.076 Uiso 1 1 calc R
H1D H 0.1440 0.9499 0.5427 0.076 Uiso 1 1 calc R
C7 C 0.3149(9) 0.7612(5) 0.3414(6) 0.0588(19) Uani 1 1 d .
H7A H 0.4007 0.7741 0.3136 0.071 Uiso 1 1 calc R
H7B H 0.2658 0.7174 0.3005 0.071 Uiso 1 1 calc R
N3 N -0.1109(9) 0.7194(4) 0.3746(7) 0.081(2) Uani 1 1 d .
H3C H -0.1368 0.7216 0.3034 0.097 Uiso 1 1 calc R
H3D H -0.0724 0.6716 0.3929 0.097 Uiso 1 1 calc R
C3 C -0.2048(9) 0.7651(5) 0.5262(7) 0.066(2) Uani 1 1 d .
H3A H -0.2948 0.7815 0.5460 0.079 Uiso 1 1 calc R
H3B H -0.1601 0.7249 0.5758 0.079 Uiso 1 1 calc R
C4 C -0.2399(8) 0.7315(5) 0.4204(7) 0.063(2) Uani 1 1 d .
H4A H -0.3076 0.7662 0.3744 0.076 Uiso 1 1 calc R
H4B H -0.2887 0.6815 0.4233 0.076 Uiso 1 1 calc R
C8 C 0.3630(8) 0.7362(5) 0.4566(6) 0.0557(17) Uani 1 1 d .
H8A H 0.4206 0.6884 0.4607 0.067 Uiso 1 1 calc R
H8B H 0.4241 0.7769 0.4961 0.067 Uiso 1 1 calc R
C2 C -0.0411(11) 0.8578(7) 0.6398(6) 0.084(3) Uani 1 1 d .
H2A H -0.1039 0.8978 0.6600 0.100 Uiso 1 1 calc R
H2B H -0.0404 0.8137 0.6877 0.100 Uiso 1 1 calc R
C6 C 0.1355(11) 0.8457(5) 0.2237(6) 0.063(2) Uani 1 1 d .
H6A H 0.2022 0.8618 0.1793 0.076 Uiso 1 1 calc R
H6B H 0.0850 0.7988 0.1927 0.076 Uiso 1 1 calc R
C5 C 0.0297(12) 0.9072(7) 0.2245(7) 0.086(3) Uani 1 1 d .
H5A H 0.0806 0.9572 0.2351 0.103 Uiso 1 1 calc R
H5B H -0.0365 0.9088 0.1557 0.103 Uiso 1 1 calc R
C1 C 0.0917(13) 0.8862(12) 0.6559(10) 0.160(8) Uani 1 1 d .
H1A H 0.1548 0.8506 0.7037 0.192 Uiso 1 1 calc R
H1B H 0.0915 0.9357 0.6930 0.192 Uiso 1 1 calc R

loop_
_atom_site_aniso_label
_atom_site_aniso_U_11
_atom_site_aniso_U_22
_atom_site_aniso_U_33
_atom_site_aniso_U_23
_atom_site_aniso_U_13
_atom_site_aniso_U_12
Mn1 0.0335(4) 0.0260(4) 0.0124(3) -0.0016(4) 0.0041(3) 0.0017(4)
Sn1 0.03593(18) 0.02825(16) 0.02198(15) 0.0005(2) 0.00453(11) 0.0000(3)
S4 0.0340(7) 0.0444(8) 0.0303(7) -0.0003(6) 0.0054(5) 0.0003(6)
Mn2 0.0334(3) 0.0472(4) 0.0389(4) -0.0017(4) 0.0114(3) 0.0006(4)
S3 0.0519(9) 0.0261(7) 0.0294(7) 0.0024(5) 0.0085(6) -0.0005(5)
S2 0.0567(10) 0.0264(7) 0.0329(7) -0.0020(5) 0.0090(7) -0.0017(6)
S1 0.0329(7) 0.0485(8) 0.0296(7) 0.0014(6) 0.0018(5) -0.0004(6)
N2 0.061(4) 0.093(5) 0.055(4) -0.024(3) 0.023(3) -0.022(4)
N6 0.054(4) 0.065(4) 0.065(4) 0.006(3) 0.026(3) 0.014(3)
N5 0.042(3) 0.056(3) 0.052(3) -0.002(3) 0.017(2) -0.007(2)
N4 0.049(3) 0.063(4) 0.064(4) -0.006(3) 0.000(3) 0.013(3)
N1 0.060(4) 0.066(4) 0.059(4) -0.009(3) 0.004(3) -0.017(3)
C7 0.059(5) 0.064(4) 0.061(5) -0.018(3) 0.031(4) -0.006(3)
N3 0.095(6) 0.052(4) 0.109(6) -0.038(4) 0.052(5) -0.025(4)
C3 0.045(4) 0.073(6) 0.088(6) -0.005(4) 0.032(4) -0.017(4)
C4 0.036(4) 0.056(4) 0.095(6) -0.014(4) 0.010(4) -0.013(3)
C8 0.042(4) 0.060(4) 0.064(4) -0.004(3) 0.010(3) 0.004(3)
C2 0.091(6) 0.130(8) 0.033(4) -0.009(4) 0.022(4) -0.044(6)
C6 0.086(6) 0.074(5) 0.034(3) 0.002(3) 0.019(4) 0.003(4)
C5 0.083(6) 0.127(8) 0.042(4) 0.025(5) -0.002(4) 0.012(6)
C1 0.080(7) 0.31(2) 0.100(9) -0.127(12) 0.032(7) -0.081(11)

loop_
_atom_type_symbol
_atom_type_description
_atom_type_scat_dispersion_real
_atom_type_scat_dispersion_imag
_atom_type_scat_source
C C 0.0033 0.0016 'International Tables Vol C Tables 4.2.6.8 and 6.1.1.4'
H H 0.0000 0.0000 'International Tables Vol C Tables 4.2.6.8 and 6.1.1.4'
N N 0.0061 0.0033 'International Tables Vol C Tables 4.2.6.8 and 6.1.1.4'
S S 0.1246 0.1234 'International Tables Vol C Tables 4.2.6.8 and 6.1.1.4'
Mn Mn 0.3368 0.7283 'International Tables Vol C Tables 4.2.6.8 and 6.1.1.4'
Sn Sn -0.6537 1.4246 'International Tables Vol C Tables 4.2.6.8 and 6.1.1.4'

loop_
_geom_angle_atom_site_label_1
_geom_angle_atom_site_label_2
_geom_angle_atom_site_label_3
_geom_angle
_geom_angle_site_symmetry_1
_geom_angle_site_symmetry_3
S4 Mn1 S1 94.11(10) . .
S4 Mn1 S2 118.39(9) . .
S1 Mn1 S2 115.02(8) . .
S4 Mn1 S3 113.20(8) . .
S1 Mn1 S3 122.80(9) . .
S2 Mn1 S3 95.25(9) . .
S4 Mn1 Sn1 131.08(8) . .
S1 Mn1 Sn1 134.79(8) . .
S2 Mn1 Sn1 47.72(5) . .
S3 Mn1 Sn1 47.54(5) . .
S4 Mn1 Sn1 47.22(5) . 2_574
S1 Mn1 Sn1 47.34(6) . 2_574
S2 Mn1 Sn1 136.51(6) . 2_574
S3 Mn1 Sn1 128.15(6) . 2_574
Sn1 Mn1 Sn1 175.46(3) . 2_574
S3 Sn1 S2 100.18(6) . .
S3 Sn1 S4 113.41(6) . 2_575
S2 Sn1 S4 117.18(6) . 2_575
S3 Sn1 S1 114.89(6) . 2_575
S2 Sn1 S1 114.27(6) . 2_575
S4 Sn1 S1 97.82(7) 2_575 2_575
S3 Sn1 Mn1 50.25(4) . .
S2 Sn1 Mn1 49.95(4) . .
S4 Sn1 Mn1 132.74(4) 2_575 .
S1 Sn1 Mn1 129.42(5) 2_575 .
S3 Sn1 Mn1 134.11(4) . 2_575
S2 Sn1 Mn1 125.71(4) . 2_575
S4 Sn1 Mn1 49.14(6) 2_575 2_575
S1 Sn1 Mn1 49.16(6) 2_575 2_575
Mn1 Sn1 Mn1 175.39(2) . 2_575
Sn1 S4 Mn1 83.64(7) 2_574 .
N2 Mn2 N5 166.5(2) . .
N2 Mn2 N1 73.8(3) . .
N5 Mn2 N1 99.2(2) . .
N2 Mn2 N3 77.2(2) . .
N5 Mn2 N3 111.2(2) . .
N1 Mn2 N3 149.3(3) . .
N2 Mn2 N4 94.8(3) . .
N5 Mn2 N4 75.0(2) . .
N1 Mn2 N4 101.7(2) . .
N3 Mn2 N4 90.6(3) . .
N2 Mn2 N6 113.6(3) . .
N5 Mn2 N6 77.4(2) . .
N1 Mn2 N6 89.8(3) . .
N3 Mn2 N6 92.5(2) . .
N4 Mn2 N6 151.4(2) . .
Sn1 S3 Mn1 82.21(5) . .
Sn1 S2 Mn1 82.34(5) . .
Sn1 S1 Mn1 83.50(8) 2_574 .
C2 N2 C3 117.2(7) . .
C2 N2 Mn2 111.9(5) . .
C3 N2 Mn2 110.7(5) . .
C8 N6 Mn2 108.6(5) . .
C7 N5 C6 118.9(6) . .
C7 N5 Mn2 109.5(4) . .
C6 N5 Mn2 107.3(5) . .
C5 N4 Mn2 111.7(5) . .
C1 N1 Mn2 107.4(6) . .
N5 C7 C8 112.7(6) . .
C4 N3 Mn2 109.3(4) . .
N2 C3 C4 113.5(7) . .
C3 C4 N3 113.1(7) . .
N6 C8 C7 110.4(6) . .
C1 C2 N2 118.0(8) . .
C5 C6 N5 112.7(7) . .
N4 C5 C6 114.0(8) . .
C2 C1 N1 119.6(8) . .

loop_
_geom_bond_atom_site_label_1
_geom_bond_atom_site_label_2
_geom_bond_distance
_geom_bond_site_symmetry_2
Mn1 S4 2.471(3) .
Mn1 S1 2.473(3) .
Mn1 S2 2.480(2) .
Mn1 S3 2.492(2) .
Mn1 Sn1 3.2111(14) .
Mn1 Sn1 3.2476(14) 2_574
Sn1 S3 2.3912(16) .
Sn1 S2 2.3970(15) .
Sn1 S4 2.3983(18) 2_575
Sn1 S1 2.4038(19) 2_575
Sn1 Mn1 3.2476(14) 2_575
S4 Sn1 2.3983(18) 2_574
Mn2 N2 2.226(6) .
Mn2 N5 2.252(6) .
Mn2 N1 2.278(6) .
Mn2 N3 2.280(7) .
Mn2 N4 2.296(7) .
Mn2 N6 2.311(6) .
S1 Sn1 2.4038(19) 2_574
N2 C2 1.432(10) .
N2 C3 1.445(10) .
N6 C8 1.460(9) .
N5 C7 1.429(10) .
N5 C6 1.444(10) .
N4 C5 1.413(12) .
N1 C1 1.458(15) .
C7 C8 1.519(11) .
N3 C4 1.464(10) .
C3 C4 1.452(12) .
C2 C1 1.307(13) .
C6 C5 1.440(13) .

loop_
_geom_hbond_atom_site_label_D
_geom_hbond_atom_site_label_H
_geom_hbond_atom_site_label_A
_geom_hbond_distance_DH
_geom_hbond_distance_HA
_geom_hbond_distance_DA
_geom_hbond_angle_DHA
_geom_hbond_site_symmetry_A
N2 H2C S1 0.91 2.66 3.523(9) 159.5 2_475
N6 H6D S1 0.90 2.73 3.529(7) 148.9 4_465
N5 H5C S4 0.91 2.58 3.457(6) 162.7 2_575
N4 H4C S2 0.90 2.71 3.535(6) 153.6 1_455
N4 H4D S1 0.90 2.83 3.564(7) 139.8 2_475
N1 H1C S3 0.90 2.66 3.540(7) 167.5 2_575
N3 H3D S4 0.90 2.78 3.546(7) 143.2 4_465

loop_
_geom_torsion_atom_site_label_1
_geom_torsion_atom_site_label_2
_geom_torsion_atom_site_label_3
_geom_torsion_atom_site_label_4
_geom_torsion
_geom_torsion_site_symmetry_1
_geom_torsion_site_symmetry_4
S4 Mn1 Sn1 S3 -84.88(9) . .
S1 Mn1 Sn1 S3 97.26(10) . .
S2 Mn1 Sn1 S3 -178.32(13) . .
Sn1 Mn1 Sn1 S3 -18.8(6) 2_574 .
S4 Mn1 Sn1 S2 93.43(9) . .
S1 Mn1 Sn1 S2 -84.43(8) . .
S3 Mn1 Sn1 S2 178.32(13) . .
Sn1 Mn1 Sn1 S2 159.5(7) 2_574 .
S4 Mn1 Sn1 S4 1.39(11) . 2_575
S1 Mn1 Sn1 S4 -176.47(8) . 2_575
S2 Mn1 Sn1 S4 -92.04(8) . 2_575
S3 Mn1 Sn1 S4 86.27(8) . 2_575
Sn1 Mn1 Sn1 S4 67.5(6) 2_574 2_575
S4 Mn1 Sn1 S1 -176.32(8) . 2_575
S1 Mn1 Sn1 S1 5.82(11) . 2_575
S2 Mn1 Sn1 S1 90.25(8) . 2_575
S3 Mn1 Sn1 S1 -91.44(8) . 2_575
Sn1 Mn1 Sn1 S1 -110.3(6) 2_574 2_575
S4 Mn1 Sn1 Mn1 113.5(6) . 2_575
S1 Mn1 Sn1 Mn1 -64.3(6) . 2_575
S2 Mn1 Sn1 Mn1 20.1(6) . 2_575
S3 Mn1 Sn1 Mn1 -161.6(6) . 2_575
Sn1 Mn1 Sn1 Mn1 179.60(19) 2_574 2_575
S1 Mn1 S4 Sn1 -7.18(5) . 2_574
S2 Mn1 S4 Sn1 -128.57(8) . 2_574
S3 Mn1 S4 Sn1 121.27(9) . 2_574
Sn1 Mn1 S4 Sn1 174.35(4) . 2_574
S2 Sn1 S3 Mn1 -1.31(10) . .
S4 Sn1 S3 Mn1 -127.00(6) 2_575 .
S1 Sn1 S3 Mn1 121.63(6) 2_575 .
Mn1 Sn1 S3 Mn1 177.97(7) 2_575 .
S4 Mn1 S3 Sn1 125.23(8) . .
S1 Mn1 S3 Sn1 -123.12(10) . .
S2 Mn1 S3 Sn1 1.25(9) . .
Sn1 Mn1 S3 Sn1 178.14(6) 2_574 .
S3 Sn1 S2 Mn1 1.32(10) . .
S4 Sn1 S2 Mn1 124.41(6) 2_575 .
S1 Sn1 S2 Mn1 -122.06(7) 2_575 .
Mn1 Sn1 S2 Mn1 -178.05(7) 2_575 .
S4 Mn1 S2 Sn1 -121.20(8) . .
S1 Mn1 S2 Sn1 128.78(8) . .
S3 Mn1 S2 Sn1 -1.25(9) . .
Sn1 Mn1 S2 Sn1 -177.69(8) 2_574 .
S4 Mn1 S1 Sn1 7.16(5) . 2_574
S2 Mn1 S1 Sn1 131.19(8) . 2_574
S3 Mn1 S1 Sn1 -113.92(11) . 2_574
Sn1 Mn1 S1 Sn1 -174.46(4) . 2_574
N5 Mn2 N2 C2 -83.4(15) . .
N1 Mn2 N2 C2 -23.0(7) . .
N3 Mn2 N2 C2 146.7(7) . .
N4 Mn2 N2 C2 -123.8(7) . .
N6 Mn2 N2 C2 59.6(7) . .
N5 Mn2 N2 C3 143.8(10) . .
N1 Mn2 N2 C3 -155.7(7) . .
N3 Mn2 N2 C3 13.9(6) . .
N4 Mn2 N2 C3 103.5(6) . .
N6 Mn2 N2 C3 -73.2(6) . .
N2 Mn2 N6 C8 -159.5(5) . .
N5 Mn2 N6 C8 12.2(5) . .
N1 Mn2 N6 C8 -87.3(5) . .
N3 Mn2 N6 C8 123.4(5) . .
N4 Mn2 N6 C8 27.5(8) . .
N2 Mn2 N5 C7 160.9(10) . .
N1 Mn2 N5 C7 103.1(5) . .
N3 Mn2 N5 C7 -72.5(5) . .
N4 Mn2 N5 C7 -157.2(5) . .
N6 Mn2 N5 C7 15.3(5) . .
N2 Mn2 N5 C6 -68.8(13) . .
N1 Mn2 N5 C6 -126.7(5) . .
N3 Mn2 N5 C6 57.8(6) . .
N4 Mn2 N5 C6 -26.9(5) . .
N6 Mn2 N5 C6 145.6(5) . .
N2 Mn2 N4 C5 175.8(7) . .
N5 Mn2 N4 C5 4.8(7) . .
N1 Mn2 N4 C5 101.3(7) . .
N3 Mn2 N4 C5 -107.0(7) . .
N6 Mn2 N4 C5 -10.6(10) . .
N2 Mn2 N1 C1 25.4(9) . .
N5 Mn2 N1 C1 -166.5(9) . .
N3 Mn2 N1 C1 5.4(12) . .
N4 Mn2 N1 C1 117.1(9) . .
N6 Mn2 N1 C1 -89.3(9) . .
C6 N5 C7 C8 -164.7(7) . .
Mn2 N5 C7 C8 -41.0(7) . .
N2 Mn2 N3 C4 9.4(6) . .
N5 Mn2 N3 C4 -159.5(6) . .
N1 Mn2 N3 C4 29.1(10) . .
N4 Mn2 N3 C4 -85.4(6) . .
N6 Mn2 N3 C4 123.0(6) . .
C2 N2 C3 C4 -166.7(9) . .
Mn2 N2 C3 C4 -36.7(9) . .
N2 C3 C4 N3 47.1(11) . .
Mn2 N3 C4 C3 -32.1(9) . .
Mn2 N6 C8 C7 -36.7(7) . .
N5 C7 C8 N6 54.0(8) . .
C3 N2 C2 C1 146.1(14) . .
Mn2 N2 C2 C1 16.7(16) . .
C7 N5 C6 C5 172.4(8) . .
Mn2 N5 C6 C5 47.6(9) . .
Mn2 N4 C5 C6 19.2(11) . .
N5 C6 C5 N4 -46.0(12) . .
N2 C2 C1 N1 8(2) . .
Mn2 N1 C1 C2 -27.4(19) . .
